data_4087657
loop_
_publ_author_name
'Zhang, Guangchao'
'Wang, Shaowu'
'Zhou, Shuangliu'
'Wei, Yun'
'Guo, Liping'
'Zhu, Xiancui'
'Zhang, Lijun'
'Gu, Xiaoxia'
'Mu, Xiaolong'

_publ_section_title
;
 Synthesis and Reactivity of Rare-Earth-Metal Monoalkyl Complexes
 Supported by Bidentate Indolyl Ligands and Their High Performance in
 Isoprene 1,4-cis Polymerization
;
_journal_issue 17
_journal_name_full Organometallics
_journal_page_first 4251
_journal_paper_doi 10.1021/acs.organomet.5b00467
_journal_volume 34
_journal_year 2015
_chemical_formula_sum 'C63 H69 N6 Sm'
_chemical_formula_weight 1060.59
_space_group_IT_number 14
_space_group_name_Hall '-P 2yn'
_space_group_name_H-M_alt 'P 1 21/n 1'
_symmetry_cell_setting monoclinic
_symmetry_space_group_name_H-M 'P 1 21/n 1'
_atom_sites_solution_hydrogens geom
_atom_sites_solution_primary direct
_atom_sites_solution_secondary difmap
_audit_creation_method SHELXL-97
_cell_angle_alpha 90.00
_cell_angle_beta 90.0640(10)
_cell_angle_gamma 90.00
_cell_formula_units_Z 4
_cell_length_a 16.1585(9)
_cell_length_b 17.4664(10)
_cell_length_c 19.5796(11)
_cell_measurement_reflns_used 9955
_cell_measurement_temperature 293(2)
_cell_measurement_theta_max 25.83
_cell_measurement_theta_min 2.33
_cell_volume 5526.0(5)
_computing_cell_refinement 'Bruker SMART'
_computing_data_collection 'Bruker SMART'
_computing_data_reduction 'Bruker SAINT'
_computing_molecular_graphics 'Bruker SHELXTL'
_computing_publication_material 'Bruker SHELXTL'
_computing_structure_refinement 'SHELXL-97 (Sheldrick, 1997)'
_computing_structure_solution 'SHELXS-97 (Sheldrick, 1990)'
_diffrn_ambient_temperature 293(2)
_diffrn_measured_fraction_theta_full 0.982
_diffrn_measured_fraction_theta_max 0.982
_diffrn_measurement_device_type 'CCD area detector'
_diffrn_measurement_method 'phi and omega scans'
_diffrn_radiation_monochromator graphite
_diffrn_radiation_source 'fine-focus sealed tube'
_diffrn_radiation_type MoK\a
_diffrn_radiation_wavelength 0.71073
_diffrn_reflns_av_R_equivalents 0.0483
_diffrn_reflns_av_sigmaI/netI 0.0507
_diffrn_reflns_limit_h_max 21
_diffrn_reflns_limit_h_min -21
_diffrn_reflns_limit_k_max 22
_diffrn_reflns_limit_k_min -20
_diffrn_reflns_limit_l_max 25
_diffrn_reflns_limit_l_min -25
_diffrn_reflns_number 47547
_diffrn_reflns_theta_full 27.75
_diffrn_reflns_theta_max 27.75
_diffrn_reflns_theta_min 1.56
_exptl_absorpt_coefficient_mu 1.106
_exptl_absorpt_correction_T_max 0.8428
_exptl_absorpt_correction_T_min 0.8173
_exptl_absorpt_correction_type multi-scan
_exptl_crystal_colour colorless
_exptl_crystal_density_diffrn 1.275
_exptl_crystal_density_method 'not measured'
_exptl_crystal_description block
_exptl_crystal_F_000 2204
_exptl_crystal_size_max 0.19
_exptl_crystal_size_mid 0.18
_exptl_crystal_size_min 0.16
_refine_diff_density_max 0.569
_refine_diff_density_min -0.655
_refine_diff_density_rms 0.062
_refine_ls_extinction_method none
_refine_ls_goodness_of_fit_ref 0.989
_refine_ls_hydrogen_treatment mixed
_refine_ls_matrix_type full
_refine_ls_number_parameters 643
_refine_ls_number_reflns 12809
_refine_ls_number_restraints 0
_refine_ls_restrained_S_all 0.989
_refine_ls_R_factor_all 0.0804
_refine_ls_R_factor_gt 0.0354
_refine_ls_shift/su_max 0.006
_refine_ls_shift/su_mean 0.000
_refine_ls_structure_factor_coef Fsqd
_refine_ls_weighting_details 'calc w=1/[\s^2^(Fo^2^)+(0.0321P)^2^+1.7395P] where P=(Fo^2^+2Fc^2^)/3'
_refine_ls_weighting_scheme calc
_refine_ls_wR_factor_gt 0.0712
_refine_ls_wR_factor_ref 0.0853
_reflns_number_gt 7769
_reflns_number_total 12809
_reflns_threshold_expression >2sigma(I)
_cod_data_source_file om5b00467_si_002.cif
_cod_data_source_block 141111b_0m-Sm
_cod_depositor_comments
;
The following automatic conversions were performed:

data item '_symmetry_cell_setting' value 'Monoclinic' was changed to
'monoclinic' in accordance with the
/home/saulius/struct/COD-crude-data/automatic-downloads/DataCite-retrospective/ACS/depositions/lib/dictionaries/cif_core.dic
dictionary named 'cif_core.dic' version 2.4.2 last updated on
2011-04-26.

Automatic conversion script
Id: cif_fix_values 6909 2019-04-08 15:41:33Z antanas 
;
_cod_original_sg_symbol_H-M P2(1)/n
_cod_database_code 4087657

loop_
_symmetry_equiv_pos_as_xyz
'x, y, z'
'-x+1/2, y+1/2, -z+1/2'
'-x, -y, -z'
'x-1/2, -y-1/2, z-1/2'

loop_
_atom_site_label
_atom_site_type_symbol
_atom_site_fract_x
_atom_site_fract_y
_atom_site_fract_z
_atom_site_U_iso_or_equiv
_atom_site_adp_type
_atom_site_occupancy
_atom_site_symmetry_multiplicity
_atom_site_calc_flag
_atom_site_refinement_flags
Sm1 Sm 0.003018(10) 0.292943(9) 0.248131(9) 0.04046(5) Uani 1 1 d .
N3 N 0.02240(16) 0.17590(15) 0.18980(13) 0.0476(6) Uani 1 1 d .
N4 N 0.15006(15) 0.23843(17) 0.27129(13) 0.0507(7) Uani 1 1 d .
N6 N 0.00674(16) 0.36228(16) 0.13258(13) 0.0509(7) Uani 1 1 d .
N1 N -0.04863(15) 0.22750(15) 0.34481(13) 0.0474(7) Uani 1 1 d .
N5 N -0.13254(15) 0.30551(14) 0.20354(13) 0.0454(6) Uani 1 1 d .
C29 C -0.0221(2) 0.1278(2) 0.14729(16) 0.0527(8) Uani 1 1 d .
C24 C 0.0214(2) 0.0590(2) 0.1363(2) 0.0658(10) Uani 1 1 d .
C43 C -0.1394(2) 0.34481(19) 0.14243(17) 0.0494(8) Uani 1 1 d .
C31 C 0.2199(2) 0.2646(2) 0.31177(18) 0.0568(9) Uani 1 1 d .
C1 C -0.0636(2) 0.2716(2) 0.40208(17) 0.0519(8) Uani 1 1 d .
C22 C 0.0942(2) 0.1367(2) 0.20420(18) 0.0535(8) Uani 1 1 d .
C11 C 0.0464(2) 0.5047(2) 0.38056(18) 0.0557(9) Uani 1 1 d .
C52 C 0.0732(2) 0.3944(2) 0.09181(17) 0.0540(9) Uani 1 1 d .
C10 C -0.0236(2) 0.47087(19) 0.35119(17) 0.0528(8) Uani 1 1 d .
C9 C -0.0533(2) 0.3525(2) 0.39883(19) 0.0578(9) Uani 1 1 d .
H9 H -0.0660 0.3812 0.4374 0.069 Uiso 1 1 calc R
C40 C 0.1487(2) 0.2094(3) 0.41690(19) 0.0749(12) Uani 1 1 d .
H40 H 0.0987 0.2199 0.3901 0.090 Uiso 1 1 calc R
C8 C -0.06169(19) 0.1533(2) 0.36629(18) 0.0505(8) Uani 1 1 d .
C44 C -0.2208(2) 0.3550(2) 0.12280(19) 0.0606(10) Uani 1 1 d .
H44 H -0.2395 0.3796 0.0836 0.073 Uiso 1 1 calc R
C57 C 0.1180(2) 0.3466(2) 0.04846(18) 0.0608(10) Uani 1 1 d .
C36 C 0.2849(2) 0.3035(2) 0.27962(19) 0.0610(10) Uani 1 1 d .
C46 C -0.3554(2) 0.3144(2) 0.1853(2) 0.0710(12) Uani 1 1 d .
H46 H -0.3932 0.3341 0.1542 0.085 Uiso 1 1 calc R
C3 C -0.0827(2) 0.1516(2) 0.43637(19) 0.0620(10) Uani 1 1 d .
C30 C 0.1568(2) 0.1716(2) 0.24508(18) 0.0593(9) Uani 1 1 d .
H30 H 0.2052 0.1443 0.2532 0.071 Uiso 1 1 calc R
N2 N -0.02745(16) 0.38803(16) 0.34548(14) 0.0506(7) Uani 1 1 d .
C51 C -0.0673(2) 0.37126(19) 0.10842(17) 0.0559(9) Uani 1 1 d .
H51 H -0.0735 0.3962 0.0668 0.067 Uiso 1 1 calc R
C49 C -0.2427(2) 0.2537(2) 0.28039(19) 0.0632(10) Uani 1 1 d .
H49 H -0.2060 0.2328 0.3119 0.076 Uiso 1 1 calc R
C58 C 0.1013(2) 0.2610(2) 0.04385(19) 0.0686(11) Uani 1 1 d .
H58 H 0.0772 0.2459 0.0877 0.082 Uiso 1 1 calc R
C45 C -0.2696(2) 0.32119(19) 0.1733(2) 0.0548(9) Uani 1 1 d .
C2 C -0.0851(2) 0.2280(2) 0.4577(2) 0.0692(11) Uani 1 1 d .
H2 H -0.0986 0.2458 0.5011 0.083 Uiso 1 1 calc R
C33 C 0.2877(3) 0.2751(3) 0.4192(2) 0.0829(13) Uani 1 1 d .
H33 H 0.2895 0.2661 0.4660 0.099 Uiso 1 1 calc R
C7 C -0.0553(2) 0.0860(2) 0.3287(2) 0.0683(11) Uani 1 1 d .
H7 H -0.0426 0.0873 0.2824 0.082 Uiso 1 1 calc R
C19 C 0.1207(2) 0.4593(2) 0.40418(19) 0.0631(10) Uani 1 1 d .
H19 H 0.1108 0.4054 0.3928 0.076 Uiso 1 1 calc R
C54 C 0.1499(2) 0.5027(2) 0.0546(2) 0.0760(12) Uani 1 1 d .
H54 H 0.1610 0.5549 0.0562 0.091 Uiso 1 1 calc R
C28 C -0.0976(2) 0.1410(2) 0.11591(18) 0.0640(10) Uani 1 1 d .
H28 H -0.1265 0.1862 0.1232 0.077 Uiso 1 1 calc R
C47 C -0.3819(2) 0.2790(2) 0.2423(3) 0.0773(13) Uani 1 1 d .
H47 H -0.4385 0.2749 0.2502 0.093 Uiso 1 1 calc R
C12 C 0.0461(2) 0.5843(2) 0.3875(2) 0.0676(10) Uani 1 1 d .
H12 H 0.0916 0.6085 0.4070 0.081 Uiso 1 1 calc R
C32 C 0.2193(2) 0.2511(2) 0.38199(19) 0.0652(10) Uani 1 1 d .
C61 C 0.0466(2) 0.5243(2) 0.1484(2) 0.0730(11) Uani 1 1 d .
H61 H 0.0144 0.4915 0.1791 0.088 Uiso 1 1 calc R
C5 C -0.0869(3) 0.0156(3) 0.4310(3) 0.0918(15) Uani 1 1 d .
H5 H -0.0945 -0.0317 0.4519 0.110 Uiso 1 1 calc R
C23 C 0.0955(3) 0.0655(2) 0.1736(2) 0.0744(12) Uani 1 1 d .
H23 H 0.1373 0.0290 0.1769 0.089 Uiso 1 1 calc R
C56 C 0.1781(2) 0.3802(3) 0.00708(19) 0.0756(12) Uani 1 1 d .
H56 H 0.2086 0.3499 -0.0228 0.091 Uiso 1 1 calc R
C55 C 0.1928(3) 0.4580(3) 0.0101(2) 0.0833(13) Uani 1 1 d .
H55 H 0.2322 0.4800 -0.0184 0.100 Uiso 1 1 calc R
C27 C -0.1285(3) 0.0850(3) 0.0736(2) 0.0826(13) Uani 1 1 d .
H27 H -0.1783 0.0935 0.0510 0.099 Uiso 1 1 calc R
C15 C -0.0902(2) 0.5145(2) 0.3271(2) 0.0604(10) Uani 1 1 d .
C48 C -0.3262(2) 0.2482(2) 0.2904(2) 0.0731(11) Uani 1 1 d .
H48 H -0.3464 0.2239 0.3292 0.088 Uiso 1 1 calc R
C37 C 0.2849(2) 0.3206(3) 0.2037(2) 0.0706(11) Uani 1 1 d .
H37 H 0.2302 0.3071 0.1857 0.085 Uiso 1 1 calc R
C25 C -0.0137(3) 0.0021(3) 0.0939(3) 0.0976(16) Uani 1 1 d .
H25 H 0.0133 -0.0442 0.0869 0.117 Uiso 1 1 calc R
C59 C 0.0372(3) 0.2420(3) -0.0107(2) 0.0962(15) Uani 1 1 d .
H59A H -0.0131 0.2695 -0.0014 0.144 Uiso 1 1 calc R
H59B H 0.0262 0.1880 -0.0102 0.144 Uiso 1 1 calc R
H59C H 0.0579 0.2566 -0.0547 0.144 Uiso 1 1 calc R
C4 C -0.0944(3) 0.0803(3) 0.4689(2) 0.0860(14) Uani 1 1 d .
H4 H -0.1070 0.0777 0.5152 0.103 Uiso 1 1 calc R
C16 C -0.1656(2) 0.4768(2) 0.2946(2) 0.0772(12) Uani 1 1 d .
H16 H -0.1462 0.4301 0.2718 0.093 Uiso 1 1 calc R
C14 C -0.0866(3) 0.5930(2) 0.3353(2) 0.0728(11) Uani 1 1 d .
H14 H -0.1302 0.6231 0.3197 0.087 Uiso 1 1 calc R
C13 C -0.0201(3) 0.6273(2) 0.3660(2) 0.0742(11) Uani 1 1 d .
H13 H -0.0197 0.6801 0.3723 0.089 Uiso 1 1 calc R
C34 C 0.3528(3) 0.3118(3) 0.3883(2) 0.0864(14) Uani 1 1 d .
H34 H 0.3982 0.3266 0.4143 0.104 Uiso 1 1 calc R
C53 C 0.0900(2) 0.4728(2) 0.0977(2) 0.0633(10) Uani 1 1 d .
C63 C -0.0121(4) 0.5786(3) 0.1149(3) 0.159(3) Uani 1 1 d .
H63A H 0.0185 0.6150 0.0881 0.238 Uiso 1 1 calc R
H63B H -0.0433 0.6052 0.1492 0.238 Uiso 1 1 calc R
H63C H -0.0491 0.5507 0.0857 0.238 Uiso 1 1 calc R
C35 C 0.3513(2) 0.3267(2) 0.3196(2) 0.0758(12) Uani 1 1 d .
H35 H 0.3953 0.3527 0.2995 0.091 Uiso 1 1 calc R
C60 C 0.1781(3) 0.2119(3) 0.0340(3) 0.1016(16) Uani 1 1 d .
H60A H 0.1991 0.2191 -0.0114 0.152 Uiso 1 1 calc R
H60B H 0.1641 0.1590 0.0406 0.152 Uiso 1 1 calc R
H60C H 0.2196 0.2267 0.0666 0.152 Uiso 1 1 calc R
C20 C 0.1326(3) 0.4647(3) 0.4805(2) 0.133(2) Uani 1 1 d .
H20A H 0.1526 0.5148 0.4920 0.199 Uiso 1 1 calc R
H20B H 0.1722 0.4270 0.4949 0.199 Uiso 1 1 calc R
H20C H 0.0808 0.4557 0.5030 0.199 Uiso 1 1 calc R
C26 C -0.0875(3) 0.0165(3) 0.0637(3) 0.1011(17) Uani 1 1 d .
H26 H -0.1111 -0.0206 0.0358 0.121 Uiso 1 1 calc R
C6 C -0.0682(3) 0.0181(2) 0.3615(2) 0.0867(14) Uani 1 1 d .
H6 H -0.0643 -0.0273 0.3370 0.104 Uiso 1 1 calc R
C42 C 0.1315(3) 0.2371(3) 0.4902(2) 0.1104(18) Uani 1 1 d .
H42A H 0.1783 0.2259 0.5186 0.166 Uiso 1 1 calc R
H42B H 0.0835 0.2113 0.5077 0.166 Uiso 1 1 calc R
H42C H 0.1218 0.2913 0.4899 0.166 Uiso 1 1 calc R
C41 C 0.1608(3) 0.1231(3) 0.4167(2) 0.1044(17) Uani 1 1 d .
H41A H 0.1708 0.1060 0.3708 0.157 Uiso 1 1 calc R
H41B H 0.1119 0.0988 0.4341 0.157 Uiso 1 1 calc R
H41C H 0.2073 0.1102 0.4450 0.157 Uiso 1 1 calc R
C21 C 0.1994(3) 0.4837(3) 0.3693(3) 0.145(3) Uani 1 1 d .
H21A H 0.1941 0.4760 0.3210 0.218 Uiso 1 1 calc R
H21B H 0.2447 0.4537 0.3863 0.218 Uiso 1 1 calc R
H21C H 0.2095 0.5369 0.3785 0.218 Uiso 1 1 calc R
C39 C 0.3000(3) 0.4046(3) 0.1873(2) 0.1196(19) Uani 1 1 d .
H39A H 0.3533 0.4196 0.2044 0.179 Uiso 1 1 calc R
H39B H 0.2579 0.4353 0.2083 0.179 Uiso 1 1 calc R
H39C H 0.2984 0.4119 0.1387 0.179 Uiso 1 1 calc R
C62 C 0.1061(3) 0.5720(3) 0.1927(3) 0.127(2) Uani 1 1 d .
H62A H 0.1455 0.5387 0.2143 0.191 Uiso 1 1 calc R
H62B H 0.0752 0.5989 0.2270 0.191 Uiso 1 1 calc R
H62C H 0.1348 0.6082 0.1644 0.191 Uiso 1 1 calc R
C38 C 0.3480(3) 0.2714(4) 0.1673(2) 0.133(2) Uani 1 1 d .
H38A H 0.4027 0.2858 0.1818 0.199 Uiso 1 1 calc R
H38B H 0.3430 0.2787 0.1189 0.199 Uiso 1 1 calc R
H38C H 0.3385 0.2186 0.1782 0.199 Uiso 1 1 calc R
C18 C -0.2079(3) 0.5255(3) 0.2408(3) 0.130(2) Uani 1 1 d .
H18A H -0.2488 0.4954 0.2175 0.195 Uiso 1 1 calc R
H18B H -0.1676 0.5433 0.2085 0.195 Uiso 1 1 calc R
H18C H -0.2341 0.5685 0.2622 0.195 Uiso 1 1 calc R
C17 C -0.2279(3) 0.4523(3) 0.3484(3) 0.1175(19) Uani 1 1 d .
H17A H -0.2021 0.4174 0.3797 0.176 Uiso 1 1 calc R
H17B H -0.2739 0.4275 0.3266 0.176 Uiso 1 1 calc R
H17C H -0.2472 0.4965 0.3727 0.176 Uiso 1 1 calc R
C50 C -0.21333(19) 0.29098(18) 0.22248(18) 0.0489(8) Uani 1 1 d .

loop_
_atom_site_aniso_label
_atom_site_aniso_U_11
_atom_site_aniso_U_22
_atom_site_aniso_U_33
_atom_site_aniso_U_23
_atom_site_aniso_U_13
_atom_site_aniso_U_12
Sm1 0.04069(8) 0.03900(9) 0.04169(9) 0.00576(9) -0.00129(6) 0.00080(9)
N3 0.0536(16) 0.0441(16) 0.0449(16) 0.0044(13) 0.0032(13) -0.0022(13)
N4 0.0416(15) 0.0603(19) 0.0501(17) 0.0010(14) -0.0014(12) 0.0091(14)
N6 0.0494(16) 0.0567(18) 0.0465(16) 0.0152(13) -0.0039(13) -0.0071(14)
N1 0.0479(15) 0.0444(17) 0.0499(17) 0.0089(13) 0.0054(13) -0.0003(12)
N5 0.0406(13) 0.0444(16) 0.0512(16) 0.0038(12) -0.0008(12) -0.0035(12)
C29 0.063(2) 0.049(2) 0.046(2) -0.0016(16) 0.0084(16) -0.0126(18)
C24 0.070(3) 0.058(3) 0.070(3) -0.013(2) 0.016(2) -0.004(2)
C43 0.0514(19) 0.046(2) 0.051(2) 0.0065(16) -0.0076(16) -0.0058(15)
C31 0.0435(19) 0.070(2) 0.057(2) -0.0022(19) -0.0096(16) 0.0154(17)
C1 0.0513(19) 0.055(2) 0.049(2) 0.0063(17) 0.0116(16) 0.0027(16)
C22 0.054(2) 0.052(2) 0.055(2) 0.0025(17) 0.0085(16) -0.0006(17)
C11 0.059(2) 0.049(2) 0.059(2) -0.0035(17) 0.0096(17) -0.0029(17)
C52 0.0473(18) 0.068(3) 0.046(2) 0.0224(18) -0.0053(15) -0.0113(18)
C10 0.059(2) 0.044(2) 0.055(2) -0.0018(16) 0.0087(17) 0.0032(17)
C9 0.062(2) 0.059(2) 0.052(2) -0.0077(19) 0.0099(18) 0.0104(18)
C40 0.063(2) 0.105(4) 0.057(2) 0.022(2) -0.0043(18) 0.024(2)
C8 0.0484(18) 0.045(2) 0.059(2) 0.0133(17) 0.0058(16) -0.0004(16)
C44 0.055(2) 0.056(2) 0.071(2) 0.0107(19) -0.0174(18) -0.0054(18)
C57 0.059(2) 0.074(3) 0.050(2) 0.0158(19) -0.0041(17) -0.015(2)
C36 0.0470(19) 0.072(3) 0.064(2) -0.001(2) -0.0059(17) 0.0067(18)
C46 0.041(2) 0.062(3) 0.110(4) -0.008(2) -0.011(2) 0.0003(18)
C3 0.063(2) 0.063(3) 0.059(2) 0.018(2) 0.0149(18) 0.0000(19)
C30 0.0471(19) 0.066(3) 0.065(2) 0.010(2) 0.0060(17) 0.0143(18)
N2 0.0511(16) 0.0444(17) 0.0563(18) -0.0027(14) 0.0040(13) 0.0044(13)
C51 0.061(2) 0.055(2) 0.052(2) 0.0145(17) -0.0074(17) -0.0060(18)
C49 0.050(2) 0.071(3) 0.068(2) 0.002(2) 0.0063(18) -0.0084(19)
C58 0.075(3) 0.083(3) 0.048(2) 0.010(2) 0.0106(19) -0.012(2)
C45 0.0427(18) 0.043(2) 0.079(3) -0.0050(18) -0.0091(18) -0.0010(15)
C2 0.075(3) 0.077(3) 0.055(2) 0.006(2) 0.023(2) 0.003(2)
C33 0.077(3) 0.113(4) 0.058(3) 0.005(2) -0.021(2) 0.018(3)
C7 0.084(3) 0.050(2) 0.071(3) 0.015(2) 0.014(2) -0.005(2)
C19 0.056(2) 0.059(2) 0.074(3) -0.006(2) 0.0013(19) -0.0008(18)
C54 0.071(3) 0.071(3) 0.086(3) 0.023(2) -0.005(2) -0.025(2)
C28 0.070(2) 0.058(2) 0.064(2) -0.0035(19) -0.0048(19) -0.0146(19)
C47 0.042(2) 0.073(3) 0.117(4) -0.019(3) 0.012(2) -0.007(2)
C12 0.075(3) 0.055(2) 0.073(3) -0.002(2) -0.001(2) -0.010(2)
C32 0.056(2) 0.083(3) 0.057(2) 0.006(2) -0.0112(18) 0.016(2)
C61 0.070(3) 0.057(3) 0.092(3) 0.015(2) 0.002(2) -0.011(2)
C5 0.110(4) 0.066(3) 0.100(4) 0.039(3) 0.020(3) -0.008(3)
C23 0.075(3) 0.056(3) 0.092(3) -0.016(2) 0.016(2) 0.013(2)
C56 0.071(3) 0.098(3) 0.058(2) 0.016(2) 0.009(2) -0.012(2)
C55 0.072(3) 0.104(4) 0.074(3) 0.027(3) 0.008(2) -0.028(3)
C27 0.082(3) 0.093(4) 0.073(3) -0.011(3) -0.004(2) -0.031(3)
C15 0.063(2) 0.046(2) 0.072(3) -0.0077(18) -0.0019(19) 0.0082(18)
C48 0.060(2) 0.078(3) 0.082(3) -0.008(2) 0.015(2) -0.015(2)
C37 0.058(2) 0.090(3) 0.064(3) -0.003(2) 0.0039(19) -0.009(2)
C25 0.094(4) 0.075(3) 0.123(4) -0.045(3) 0.021(3) -0.010(3)
C59 0.101(4) 0.089(3) 0.099(4) 0.002(3) -0.013(3) -0.025(3)
C4 0.104(3) 0.083(3) 0.071(3) 0.029(3) 0.026(3) -0.005(3)
C16 0.072(3) 0.053(2) 0.107(3) -0.022(2) -0.018(2) 0.018(2)
C14 0.079(3) 0.049(2) 0.091(3) -0.002(2) -0.009(2) 0.012(2)
C13 0.086(3) 0.040(2) 0.096(3) -0.007(2) 0.002(2) 0.004(2)
C34 0.068(3) 0.105(4) 0.086(3) -0.005(3) -0.034(2) 0.004(3)
C53 0.053(2) 0.071(3) 0.066(2) 0.022(2) -0.0082(18) -0.0160(19)
C63 0.171(6) 0.135(5) 0.170(6) -0.009(5) -0.035(5) 0.077(5)
C35 0.055(2) 0.088(3) 0.083(3) -0.004(3) -0.015(2) 0.000(2)
C60 0.097(4) 0.093(4) 0.114(4) -0.002(3) 0.002(3) 0.011(3)
C20 0.130(5) 0.184(6) 0.085(4) -0.016(4) -0.020(3) 0.077(4)
C26 0.108(4) 0.092(4) 0.104(4) -0.044(3) 0.015(3) -0.031(3)
C6 0.116(4) 0.051(3) 0.093(4) 0.014(2) 0.021(3) -0.009(2)
C42 0.092(3) 0.178(5) 0.061(3) 0.021(3) 0.005(2) 0.038(4)
C41 0.098(3) 0.115(4) 0.100(4) 0.039(3) 0.014(3) 0.024(3)
C21 0.087(4) 0.145(5) 0.204(7) 0.049(5) 0.063(4) 0.037(4)
C39 0.159(5) 0.118(5) 0.083(4) 0.019(3) -0.015(3) -0.009(4)
C62 0.117(4) 0.157(6) 0.108(4) -0.034(4) -0.008(3) -0.015(4)
C38 0.126(5) 0.187(6) 0.085(4) -0.018(4) 0.025(3) 0.044(4)
C18 0.139(5) 0.080(4) 0.170(6) -0.015(4) -0.087(4) 0.016(3)
C17 0.070(3) 0.113(4) 0.169(6) -0.040(4) 0.007(3) -0.006(3)
C50 0.0404(16) 0.0424(19) 0.064(2) -0.0022(17) 0.0011(15) -0.0051(15)

loop_
_atom_type_symbol
_atom_type_description
_atom_type_scat_dispersion_real
_atom_type_scat_dispersion_imag
_atom_type_scat_source
C C 0.0033 0.0016 'International Tables Vol C Tables 4.2.6.8 and 6.1.1.4'
H H 0.0000 0.0000 'International Tables Vol C Tables 4.2.6.8 and 6.1.1.4'
N N 0.0061 0.0033 'International Tables Vol C Tables 4.2.6.8 and 6.1.1.4'
Sm Sm -0.1638 3.4418 'International Tables Vol C Tables 4.2.6.8 and 6.1.1.4'

loop_
_geom_angle_atom_site_label_1
_geom_angle_atom_site_label_2
_geom_angle_atom_site_label_3
_geom_angle
N3 Sm1 N1 90.90(8)
N3 Sm1 N5 91.44(9)
N1 Sm1 N5 90.73(9)
N3 Sm1 N6 88.79(9)
N1 Sm1 N6 160.46(8)
N5 Sm1 N6 69.74(8)
N3 Sm1 N2 160.23(9)
N1 Sm1 N2 69.60(9)
N5 Sm1 N2 92.04(8)
N6 Sm1 N2 110.65(9)
N3 Sm1 N4 69.25(9)
N1 Sm1 N4 90.38(8)
N5 Sm1 N4 160.67(9)
N6 Sm1 N4 107.72(8)
N2 Sm1 N4 106.41(9)
C22 N3 C29 105.0(3)
C22 N3 Sm1 116.3(2)
C29 N3 Sm1 138.3(2)
C30 N4 C31 116.1(3)
C30 N4 Sm1 110.0(2)
C31 N4 Sm1 133.6(2)
C51 N6 C52 115.8(3)
C51 N6 Sm1 110.9(2)
C52 N6 Sm1 133.26(19)
C8 N1 C1 104.4(3)
C8 N1 Sm1 138.8(2)
C1 N1 Sm1 116.3(2)
C50 N5 C43 104.4(3)
C50 N5 Sm1 139.3(2)
C43 N5 Sm1 115.96(19)
C28 C29 N3 128.6(3)
C28 C29 C24 120.9(3)
N3 C29 C24 110.5(3)
C23 C24 C29 106.1(3)
C23 C24 C25 134.7(4)
C29 C24 C25 119.2(4)
C44 C43 N5 112.3(3)
C44 C43 C51 127.5(3)
N5 C43 C51 120.2(3)
C32 C31 C36 122.1(3)
C32 C31 N4 118.6(3)
C36 C31 N4 119.3(3)
C2 C1 N1 112.3(3)
C2 C1 C9 127.9(4)
N1 C1 C9 119.7(3)
N3 C22 C23 111.8(3)
N3 C22 C30 120.0(3)
C23 C22 C30 128.1(4)
C12 C11 C10 117.3(3)
C12 C11 C19 119.7(3)
C10 C11 C19 123.1(3)
C57 C52 C53 122.3(3)
C57 C52 N6 119.2(3)
C53 C52 N6 118.5(3)
C11 C10 C15 121.9(3)
C11 C10 N2 119.1(3)
C15 C10 N2 118.9(3)
N2 C9 C1 123.6(3)
N2 C9 H9 118.2
C1 C9 H9 118.2
C32 C40 C41 112.2(3)
C32 C40 C42 113.9(4)
C41 C40 C42 109.7(4)
C32 C40 H40 106.8
C41 C40 H40 106.8
C42 C40 H40 106.8
N1 C8 C7 128.4(3)
N1 C8 C3 110.7(3)
C7 C8 C3 120.9(3)
C43 C44 C45 106.7(3)
C43 C44 H44 126.7
C45 C44 H44 126.7
C52 C57 C56 117.6(4)
C52 C57 C58 122.2(3)
C56 C57 C58 120.2(4)
C35 C36 C31 117.9(4)
C35 C36 C37 119.6(4)
C31 C36 C37 122.5(3)
C47 C46 C45 119.4(4)
C47 C46 H46 120.3
C45 C46 H46 120.3
C2 C3 C4 134.7(4)
C2 C3 C8 106.1(3)
C4 C3 C8 119.2(4)
N4 C30 C22 123.7(3)
N4 C30 H30 118.2
C22 C30 H30 118.2
C9 N2 C10 115.6(3)
C9 N2 Sm1 110.7(2)
C10 N2 Sm1 133.7(2)
N6 C51 C43 123.2(3)
N6 C51 H51 118.4
C43 C51 H51 118.4
C48 C49 C50 119.2(4)
C48 C49 H49 120.4
C50 C49 H49 120.4
C57 C58 C60 114.6(3)
C57 C58 C59 112.1(3)
C60 C58 C59 110.1(4)
C57 C58 H58 106.5
C60 C58 H58 106.5
C59 C58 H58 106.5
C44 C45 C46 135.2(4)
C44 C45 C50 105.9(3)
C46 C45 C50 118.8(4)
C1 C2 C3 106.5(3)
C1 C2 H2 126.8
C3 C2 H2 126.8
C34 C33 C32 121.3(4)
C34 C33 H33 119.3
C32 C33 H33 119.3
C6 C7 C8 118.3(4)
C6 C7 H7 120.8
C8 C7 H7 120.8
C21 C19 C20 108.9(4)
C21 C19 C11 112.6(4)
C20 C19 C11 111.8(3)
C21 C19 H19 107.8
C20 C19 H19 107.8
C11 C19 H19 107.8
C55 C54 C53 122.0(4)
C55 C54 H54 119.0
C53 C54 H54 119.0
C27 C28 C29 118.0(4)
C27 C28 H28 121.0
C29 C28 H28 121.0
C46 C47 C48 121.7(4)
C46 C47 H47 119.1
C48 C47 H47 119.1
C13 C12 C11 121.2(4)
C13 C12 H12 119.4
C11 C12 H12 119.4
C33 C32 C31 117.4(4)
C33 C32 C40 120.5(4)
C31 C32 C40 122.1(3)
C63 C61 C53 112.5(4)
C63 C61 C62 107.4(4)
C53 C61 C62 113.7(4)
C63 C61 H61 107.6
C53 C61 H61 107.6
C62 C61 H61 107.6
C4 C5 C6 121.8(4)
C4 C5 H5 119.1
C6 C5 H5 119.1
C22 C23 C24 106.5(3)
C22 C23 H23 126.7
C24 C23 H23 126.7
C55 C56 C57 120.5(4)
C55 C56 H56 119.7
C57 C56 H56 119.7
C54 C55 C56 120.4(4)
C54 C55 H55 119.8
C56 C55 H55 119.8
C28 C27 C26 121.7(4)
C28 C27 H27 119.1
C26 C27 H27 119.1
C14 C15 C10 118.0(4)
C14 C15 C16 120.7(3)
C10 C15 C16 121.3(3)
C49 C48 C47 120.5(4)
C49 C48 H48 119.8
C47 C48 H48 119.8
C38 C37 C36 110.5(4)
C38 C37 C39 109.9(4)
C36 C37 C39 113.4(4)
C38 C37 H37 107.6
C36 C37 H37 107.6
C39 C37 H37 107.6
C26 C25 C24 118.7(4)
C26 C25 H25 120.7
C24 C25 H25 120.7
C58 C59 H59A 109.5
C58 C59 H59B 109.5
H59A C59 H59B 109.5
C58 C59 H59C 109.5
H59A C59 H59C 109.5
H59B C59 H59C 109.5
C5 C4 C3 118.4(4)
C5 C4 H4 120.8
C3 C4 H4 120.8
C18 C16 C17 109.9(4)
C18 C16 C15 114.1(4)
C17 C16 C15 111.3(4)
C18 C16 H16 107.1
C17 C16 H16 107.1
C15 C16 H16 107.1
C13 C14 C15 121.2(4)
C13 C14 H14 119.4
C15 C14 H14 119.4
C14 C13 C12 120.4(4)
C14 C13 H13 119.8
C12 C13 H13 119.8
C33 C34 C35 120.6(4)
C33 C34 H34 119.7
C35 C34 H34 119.7
C54 C53 C52 117.1(4)
C54 C53 C61 120.0(4)
C52 C53 C61 122.9(3)
C61 C63 H63A 109.5
C61 C63 H63B 109.5
H63A C63 H63B 109.5
C61 C63 H63C 109.5
H63A C63 H63C 109.5
H63B C63 H63C 109.5
C34 C35 C36 120.7(4)
C34 C35 H35 119.7
C36 C35 H35 119.7
C58 C60 H60A 109.5
C58 C60 H60B 109.5
H60A C60 H60B 109.5
C58 C60 H60C 109.5
H60A C60 H60C 109.5
H60B C60 H60C 109.5
C19 C20 H20A 109.5
C19 C20 H20B 109.5
H20A C20 H20B 109.5
C19 C20 H20C 109.5
H20A C20 H20C 109.5
H20B C20 H20C 109.5
C25 C26 C27 121.5(4)
C25 C26 H26 119.3
C27 C26 H26 119.3
C7 C6 C5 121.3(4)
C7 C6 H6 119.3
C5 C6 H6 119.3
C40 C42 H42A 109.5
C40 C42 H42B 109.5
H42A C42 H42B 109.5
C40 C42 H42C 109.5
H42A C42 H42C 109.5
H42B C42 H42C 109.5
C40 C41 H41A 109.5
C40 C41 H41B 109.5
H41A C41 H41B 109.5
C40 C41 H41C 109.5
H41A C41 H41C 109.5
H41B C41 H41C 109.5
C19 C21 H21A 109.5
C19 C21 H21B 109.5
H21A C21 H21B 109.5
C19 C21 H21C 109.5
H21A C21 H21C 109.5
H21B C21 H21C 109.5
C37 C39 H39A 109.5
C37 C39 H39B 109.5
H39A C39 H39B 109.5
C37 C39 H39C 109.5
H39A C39 H39C 109.5
H39B C39 H39C 109.5
C61 C62 H62A 109.5
C61 C62 H62B 109.5
H62A C62 H62B 109.5
C61 C62 H62C 109.5
H62A C62 H62C 109.5
H62B C62 H62C 109.5
C37 C38 H38A 109.5
C37 C38 H38B 109.5
H38A C38 H38B 109.5
C37 C38 H38C 109.5
H38A C38 H38C 109.5
H38B C38 H38C 109.5
C16 C18 H18A 109.5
C16 C18 H18B 109.5
H18A C18 H18B 109.5
C16 C18 H18C 109.5
H18A C18 H18C 109.5
H18B C18 H18C 109.5
C16 C17 H17A 109.5
C16 C17 H17B 109.5
H17A C17 H17B 109.5
C16 C17 H17C 109.5
H17A C17 H17C 109.5
H17B C17 H17C 109.5
N5 C50 C49 128.9(3)
N5 C50 C45 110.7(3)
C49 C50 C45 120.4(3)

loop_
_geom_bond_atom_site_label_1
_geom_bond_atom_site_label_2
_geom_bond_distance
Sm1 N3 2.363(3)
Sm1 N1 2.364(3)
Sm1 N5 2.367(2)
Sm1 N6 2.567(2)
Sm1 N2 2.576(3)
Sm1 N4 2.599(2)
N3 C22 1.376(4)
N3 C29 1.384(4)
N4 C30 1.280(4)
N4 C31 1.452(4)
N6 C51 1.295(4)
N6 C52 1.451(4)
N1 C8 1.379(4)
N1 C1 1.382(4)
N5 C50 1.381(4)
N5 C43 1.384(4)
C29 C28 1.384(5)
C29 C24 1.410(5)
C24 C23 1.406(5)
C24 C25 1.413(5)
C43 C44 1.382(4)
C43 C51 1.420(4)
C31 C32 1.395(5)
C31 C36 1.400(5)
C1 C2 1.374(5)
C1 C9 1.425(5)
C22 C23 1.382(5)
C22 C30 1.426(5)
C11 C12 1.396(5)
C11 C10 1.399(5)
C11 C19 1.511(5)
C52 C57 1.395(5)
C52 C53 1.401(5)
C10 C15 1.399(5)
C10 N2 1.452(4)
C9 N2 1.285(4)
C9 H9 0.9300
C40 C32 1.518(5)
C40 C41 1.519(6)
C40 C42 1.540(5)
C40 H40 0.9800
C8 C7 1.390(5)
C8 C3 1.414(5)
C44 C45 1.397(5)
C44 H44 0.9300
C57 C56 1.395(5)
C57 C58 1.521(5)
C36 C35 1.388(5)
C36 C37 1.517(5)
C46 C47 1.346(6)
C46 C45 1.411(5)
C46 H46 0.9300
C3 C2 1.399(5)
C3 C4 1.412(5)
C30 H30 0.9300
C51 H51 0.9300
C49 C48 1.367(5)
C49 C50 1.391(5)
C49 H49 0.9300
C58 C60 1.522(5)
C58 C59 1.523(5)
C58 H58 0.9800
C45 C50 1.425(5)
C2 H2 0.9300
C33 C34 1.371(6)
C33 C32 1.387(5)
C33 H33 0.9300
C7 C6 1.364(5)
C7 H7 0.9300
C19 C21 1.506(5)
C19 C20 1.509(5)
C19 H19 0.9800
C54 C55 1.361(6)
C54 C53 1.385(5)
C54 H54 0.9300
C28 C27 1.376(5)
C28 H28 0.9300
C47 C48 1.408(5)
C47 H47 0.9300
C12 C13 1.373(5)
C12 H12 0.9300
C61 C63 1.494(6)
C61 C53 1.513(5)
C61 C62 1.540(6)
C61 H61 0.9800
C5 C4 1.357(6)
C5 C6 1.395(6)
C5 H5 0.9300
C23 H23 0.9300
C56 C55 1.381(6)
C56 H56 0.9300
C55 H55 0.9300
C27 C26 1.380(6)
C27 H27 0.9300
C15 C14 1.383(5)
C15 C16 1.523(5)
C48 H48 0.9300
C37 C38 1.512(6)
C37 C39 1.522(6)
C37 H37 0.9800
C25 C26 1.353(6)
C25 H25 0.9300
C59 H59A 0.9600
C59 H59B 0.9600
C59 H59C 0.9600
C4 H4 0.9300
C16 C18 1.517(6)
C16 C17 1.519(6)
C16 H16 0.9800
C14 C13 1.369(5)
C14 H14 0.9300
C13 H13 0.9300
C34 C35 1.371(6)
C34 H34 0.9300
C63 H63A 0.9600
C63 H63B 0.9600
C63 H63C 0.9600
C35 H35 0.9300
C60 H60A 0.9600
C60 H60B 0.9600
C60 H60C 0.9600
C20 H20A 0.9600
C20 H20B 0.9600
C20 H20C 0.9600
C26 H26 0.9300
C6 H6 0.9300
C42 H42A 0.9600
C42 H42B 0.9600
C42 H42C 0.9600
C41 H41A 0.9600
C41 H41B 0.9600
C41 H41C 0.9600
C21 H21A 0.9600
C21 H21B 0.9600
C21 H21C 0.9600
C39 H39A 0.9600
C39 H39B 0.9600
C39 H39C 0.9600
C62 H62A 0.9600
C62 H62B 0.9600
C62 H62C 0.9600
C38 H38A 0.9600
C38 H38B 0.9600
C38 H38C 0.9600
C18 H18A 0.9600
C18 H18B 0.9600
C18 H18C 0.9600
C17 H17A 0.9600
C17 H17B 0.9600
C17 H17C 0.9600
